data_2222949
loop_
_publ_author_name
'Zhang, Li'

_publ_section_title
;Bis[\m-5-(2-pyridyl)tetrazolato]-\k^3^<i>N</i>^1^,<i>N</i>^5^:<i>N</i>^2^;\k^3^<i>N</i>^2^:<i>N</i>^1^,<i>N</i>^5^-bis[triaquazinc(II)]
 bis(trifluoroacetate) monohydrate
;
_journal_coeditor_code ZL2226
_journal_issue 8
_journal_name_full 'Acta Crystallographica Section E'
_journal_page_first m871
_journal_page_last m872
_journal_paper_doi 10.1107/S1600536809025112
_journal_volume 65
_journal_year 2009
_chemical_formula_iupac '[Zn2 (C6 H4 N5)2 (H2 O)6] (C2 F3 O2)2, H2 O'
_chemical_formula_moiety 'C12 H20 N10 O6 Zn2 2+, 2(C2 F3 O2 -), H2 O '
_chemical_formula_sum 'C16 H22 F6 N10 O11 Zn2'
_chemical_formula_weight 775.18
_chemical_name_systematic
;
Bis[\m-5-(2-pyridyl)tetrazolato]-\k^3^N^1^,N^5^:N^2^;\k^3^N^2^:N^1^,N^5^-
bis[triaquazinc(II)] bis(trifluoroacetate) monohydrate
;
_space_group_IT_number 60
_symmetry_cell_setting orthorhombic
_symmetry_space_group_name_Hall '-P 2n 2ab'
_symmetry_space_group_name_H-M 'P b c n'
_atom_sites_solution_hydrogens geom
_atom_sites_solution_primary direct
_atom_sites_solution_secondary difmap
_audit_creation_method SHELXL-97
_cell_angle_alpha 90.00
_cell_angle_beta 90.00
_cell_angle_gamma 90.00
_cell_formula_units_Z 4
_cell_length_a 9.1750(18)
_cell_length_b 14.722(3)
_cell_length_c 20.657(4)
_cell_measurement_reflns_used 2470
_cell_measurement_temperature 298(2)
_cell_measurement_theta_max 27.48
_cell_measurement_theta_min 3.28
_cell_volume 2790.2(10)
_computing_cell_refinement 'CrystalClear (Rigaku, 2005)'
_computing_data_collection 'CrystalClear (Rigaku, 2005)'
_computing_data_reduction 'CrystalClear (Rigaku, 2005)'
_computing_molecular_graphics 'SHELXTL (Sheldrick, 2008)'
_computing_publication_material 'SHELXTL (Sheldrick, 2008)'
_computing_structure_refinement 'SHELXL97 (Sheldrick, 2008)'
_computing_structure_solution 'SHELXS97 (Sheldrick, 2008)'
_diffrn_ambient_temperature 298(2)
_diffrn_detector_area_resol_mean 13.6612
_diffrn_measured_fraction_theta_full 0.998
_diffrn_measured_fraction_theta_max 0.998
_diffrn_measurement_device_type 'Rigaku Mercury2'
_diffrn_measurement_method 'CCD profile fitting'
_diffrn_radiation_monochromator graphite
_diffrn_radiation_source 'fine-focus sealed tube'
_diffrn_radiation_type MoK\a
_diffrn_radiation_wavelength 0.71073
_diffrn_reflns_av_R_equivalents 0.0736
_diffrn_reflns_av_sigmaI/netI 0.0409
_diffrn_reflns_limit_h_max 11
_diffrn_reflns_limit_h_min -11
_diffrn_reflns_limit_k_max 19
_diffrn_reflns_limit_k_min -18
_diffrn_reflns_limit_l_max 26
_diffrn_reflns_limit_l_min -26
_diffrn_reflns_number 27226
_diffrn_reflns_theta_full 27.48
_diffrn_reflns_theta_max 27.48
_diffrn_reflns_theta_min 3.28
_exptl_absorpt_coefficient_mu 1.832
_exptl_absorpt_correction_T_max 0.833
_exptl_absorpt_correction_T_min 0.708
_exptl_absorpt_correction_type multi-scan
_exptl_absorpt_process_details '(CrystalClear; Rigaku, 2005)'
_exptl_crystal_colour Colorless
_exptl_crystal_density_diffrn 1.845
_exptl_crystal_density_method 'not measured'
_exptl_crystal_description Block
_exptl_crystal_F_000 1560
_exptl_crystal_size_max 0.13
_exptl_crystal_size_mid 0.10
_exptl_crystal_size_min 0.10
_refine_diff_density_max 0.350
_refine_diff_density_min -0.488
_refine_ls_extinction_method none
_refine_ls_goodness_of_fit_ref 1.116
_refine_ls_hydrogen_treatment mixed
_refine_ls_matrix_type full
_refine_ls_number_parameters 253
_refine_ls_number_reflns 3197
_refine_ls_number_restraints 251
_refine_ls_restrained_S_all 1.090
_refine_ls_R_factor_all 0.0600
_refine_ls_R_factor_gt 0.0405
_refine_ls_shift/su_max 0.000
_refine_ls_shift/su_mean 0.000
_refine_ls_structure_factor_coef Fsqd
_refine_ls_weighting_details 'calc w=1/[\s^2^(Fo^2^)+(0.0331P)^2^+2.0898P] where P=(Fo^2^+2Fc^2^)/3'
_refine_ls_weighting_scheme calc
_refine_ls_wR_factor_gt 0.0827
_refine_ls_wR_factor_ref 0.0893
_reflns_number_gt 2470
_reflns_number_total 3197
_reflns_threshold_expression I>2\s(I)
_cod_data_source_file zl2226.cif
_cod_data_source_block I
_cod_original_cell_volume 2790.3(10)
_cod_database_code 2222949
_cod_database_fobs_code 2222949

loop_
_symmetry_equiv_pos_as_xyz
'x, y, z'
'-x+1/2, -y+1/2, z+1/2'
'-x, y, -z+1/2'
'x+1/2, -y+1/2, -z'
'-x, -y, -z'
'x-1/2, y-1/2, -z-1/2'
'x, -y, z-1/2'
'-x-1/2, y-1/2, z'

loop_
_atom_site_type_symbol
_atom_site_label
_atom_site_fract_x
_atom_site_fract_y
_atom_site_fract_z
_atom_site_U_iso_or_equiv
_atom_site_adp_type
_atom_site_calc_flag
_atom_site_refinement_flags
_atom_site_occupancy
_atom_site_disorder_assembly
_atom_site_disorder_group
Zn Zn1 0.56081(3) 0.12025(2) 0.447600(15) 0.02154(11) Uani d U 1 . .
N N1 0.7732(3) 0.12660(15) 0.40077(12) 0.0269(5) Uani d U 1 . .
N N5 0.6601(2) -0.00968(15) 0.47213(11) 0.0227(5) Uani d U 1 . .
C C1 0.8615(3) 0.05501(18) 0.41119(13) 0.0242(6) Uani d U 1 . .
C C3 1.0585(4) 0.1271(2) 0.35717(17) 0.0431(8) Uani d U 1 . .
H H3 1.1547 0.1278 0.3430 0.052 Uiso calc R 1 . .
C C2 1.0043(3) 0.0530(2) 0.39017(15) 0.0328(7) Uani d U 1 . .
H H2 1.0628 0.0026 0.3981 0.039 Uiso calc R 1 . .
C C4 0.9684(4) 0.1997(2) 0.34563(17) 0.0439(9) Uani d U 1 . .
H H4 1.0023 0.2500 0.3228 0.053 Uiso calc R 1 . .
C C5 0.8276(4) 0.1973(2) 0.36817(16) 0.0359(7) Uani d U 1 . .
H H5 0.7675 0.2470 0.3604 0.043 Uiso calc R 1 . .
N N2 0.8487(3) -0.10045(16) 0.46066(12) 0.0308(6) Uani d U 1 . .
C C6 0.7937(3) -0.01880(18) 0.44738(13) 0.0232(6) Uani d U 1 . .
N N3 0.7445(3) -0.14277(16) 0.49503(13) 0.0306(6) Uani d U 1 . .
N N4 0.6325(2) -0.08873(15) 0.50152(11) 0.0234(5) Uani d U 1 . .
O O1W 0.5000 0.1758(2) 0.2500 0.0401(8) Uani d SD 1 . .
H H1W 0.563(3) 0.212(2) 0.241(2) 0.060 Uiso d D 1 . .
O O4 0.3097(2) 0.29375(15) 0.31366(11) 0.0390(5) Uani d U 1 . .
O O5 0.1974(3) 0.41373(15) 0.35629(11) 0.0439(6) Uani d U 1 . .
C C7 0.2553(3) 0.3704(2) 0.31174(15) 0.0285(6) Uani d U 1 A .
O O1 0.4894(3) 0.24792(13) 0.41823(11) 0.0339(5) Uani d DU 1 . .
H H1WA 0.428(3) 0.260(2) 0.3893(14) 0.051 Uiso d D 1 . .
H H1WB 0.522(4) 0.2972(16) 0.4296(18) 0.051 Uiso d D 1 . .
O O2 0.6523(3) 0.18073(14) 0.52952(11) 0.0394(6) Uani d DU 1 . .
H H2WA 0.670(4) 0.151(2) 0.5621(13) 0.059 Uiso d D 1 . .
H H2WB 0.697(4) 0.2292(18) 0.5291(19) 0.059 Uiso d D 1 . .
O O3 0.4655(3) 0.07205(15) 0.36187(11) 0.0382(6) Uani d DU 1 . .
H H3WA 0.420(4) 0.0246(17) 0.3576(18) 0.057 Uiso d D 1 . .
H H3WB 0.490(4) 0.089(2) 0.3263(12) 0.057 Uiso d D 1 . .
C C8 0.2574(4) 0.4177(2) 0.24534(16) 0.0383(8) Uani d DU 1 . .
F F1 0.3505(12) 0.3818(7) 0.2048(5) 0.067(2) Uani d PDU 0.56(3) A 1
F F2 0.286(2) 0.5036(5) 0.2486(8) 0.099(4) Uani d PDU 0.56(3) A 1
F F3 0.1294(9) 0.4106(11) 0.2175(6) 0.101(4) Uani d PDU 0.56(3) A 1
F F1' 0.3771(14) 0.4040(15) 0.2124(8) 0.114(5) Uani d PDU 0.44(3) A 2
F F2' 0.241(2) 0.5056(6) 0.2495(9) 0.081(4) Uani d PDU 0.44(3) A 2
F F3' 0.1517(15) 0.3909(10) 0.2077(8) 0.081(4) Uani d PDU 0.44(3) A 2

loop_
_atom_site_aniso_label
_atom_site_aniso_U_11
_atom_site_aniso_U_22
_atom_site_aniso_U_33
_atom_site_aniso_U_12
_atom_site_aniso_U_13
_atom_site_aniso_U_23
Zn1 0.02240(17) 0.01646(16) 0.02576(18) -0.00013(13) 0.00141(14) 0.00342(13)
N1 0.0262(12) 0.0216(12) 0.0329(13) -0.0012(10) 0.0054(10) 0.0065(10)
N5 0.0239(12) 0.0162(11) 0.0281(12) 0.0025(9) 0.0040(10) 0.0033(9)
C1 0.0240(15) 0.0228(14) 0.0258(15) -0.0029(12) 0.0039(12) -0.0014(11)
C3 0.0308(17) 0.046(2) 0.052(2) -0.0089(16) 0.0140(16) -0.0024(16)
C2 0.0266(15) 0.0314(16) 0.0406(19) 0.0002(14) 0.0058(14) -0.0002(14)
C4 0.041(2) 0.0367(18) 0.054(2) -0.0119(15) 0.0144(17) 0.0106(16)
C5 0.0365(17) 0.0273(16) 0.0438(19) -0.0011(14) 0.0071(15) 0.0111(14)
N2 0.0278(13) 0.0239(13) 0.0406(15) 0.0073(10) 0.0087(11) 0.0063(10)
C6 0.0227(14) 0.0217(13) 0.0251(14) 0.0026(11) 0.0024(12) -0.0013(11)
N3 0.0323(14) 0.0203(12) 0.0394(15) 0.0073(11) 0.0085(12) 0.0063(11)
N4 0.0236(12) 0.0166(11) 0.0301(13) 0.0023(10) 0.0024(10) 0.0026(9)
O1W 0.054(2) 0.0308(18) 0.0356(19) 0.000 0.0115(17) 0.000
O4 0.0455(14) 0.0298(11) 0.0418(13) 0.0104(10) 0.0031(11) 0.0040(10)
O5 0.0642(16) 0.0362(12) 0.0314(12) 0.0172(12) 0.0148(11) 0.0070(10)
C7 0.0260(15) 0.0286(16) 0.0311(15) -0.0017(12) -0.0020(13) 0.0027(13)
O1 0.0426(13) 0.0163(10) 0.0428(14) -0.0028(10) -0.0170(11) 0.0042(9)
O2 0.0622(16) 0.0264(12) 0.0296(12) -0.0194(11) -0.0146(12) 0.0060(9)
O3 0.0556(16) 0.0317(12) 0.0272(12) -0.0181(11) -0.0036(11) -0.0010(10)
C8 0.046(2) 0.0387(18) 0.0302(18) 0.0042(16) 0.0016(15) 0.0037(15)
F1 0.114(6) 0.055(4) 0.032(3) 0.011(3) 0.026(3) -0.003(3)
F2 0.204(11) 0.037(4) 0.055(6) -0.035(5) 0.039(6) 0.006(4)
F3 0.061(4) 0.169(10) 0.073(6) 0.012(5) -0.030(3) 0.057(6)
F1' 0.072(6) 0.177(13) 0.093(10) 0.055(7) 0.056(6) 0.088(8)
F2' 0.175(11) 0.033(4) 0.035(6) 0.015(5) -0.010(7) 0.011(4)
F3' 0.129(8) 0.066(5) 0.048(5) -0.017(6) -0.038(6) -0.018(4)

loop_
_atom_type_symbol
_atom_type_description
_atom_type_scat_dispersion_real
_atom_type_scat_dispersion_imag
_atom_type_scat_source
C C 0.0033 0.0016 'International Tables Vol C Tables 4.2.6.8 and 6.1.1.4'
H H 0.0000 0.0000 'International Tables Vol C Tables 4.2.6.8 and 6.1.1.4'
N N 0.0061 0.0033 'International Tables Vol C Tables 4.2.6.8 and 6.1.1.4'
O O 0.0106 0.0060 'International Tables Vol C Tables 4.2.6.8 and 6.1.1.4'
Zn Zn 0.2839 1.4301 'International Tables Vol C Tables 4.2.6.8 and 6.1.1.4'
F F 0.0171 0.0103 'International Tables Vol C Tables 4.2.6.8 and 6.1.1.4'

loop_
_geom_angle_atom_site_label_1
_geom_angle_atom_site_label_2
_geom_angle_atom_site_label_3
_geom_angle_site_symmetry_1
_geom_angle_site_symmetry_3
_geom_angle
_geom_angle_publ_flag
O1 Zn1 O2 . . 88.72(9) ?
O1 Zn1 O3 . . 85.89(9) ?
O2 Zn1 O3 . . 174.52(9) ?
O1 Zn1 N4 . 5_656 94.53(9) ?
O2 Zn1 N4 . 5_656 91.59(9) ?
O3 Zn1 N4 . 5_656 89.76(9) ?
O1 Zn1 N1 . . 96.52(9) ?
O2 Zn1 N1 . . 88.98(10) ?
O3 Zn1 N1 . . 90.71(10) ?
N4 Zn1 N1 5_656 . 168.94(9) ?
O1 Zn1 N5 . . 173.03(9) ?
O2 Zn1 N5 . . 91.03(9) ?
O3 Zn1 N5 . . 94.22(9) ?
N4 Zn1 N5 5_656 . 92.44(8) ?
N1 Zn1 N5 . . 76.51(8) ?
C5 N1 C1 . . 117.7(2) ?
C5 N1 Zn1 . . 126.3(2) ?
C1 N1 Zn1 . . 115.72(17) ?
C6 N5 N4 . . 105.1(2) ?
C6 N5 Zn1 . . 112.54(17) ?
N4 N5 Zn1 . . 142.25(17) ?
N1 C1 C2 . . 122.5(3) ?
N1 C1 C6 . . 114.1(2) ?
C2 C1 C6 . . 123.4(3) ?
C4 C3 C2 . . 119.0(3) ?
C4 C3 H3 . . 120.5 ?
C2 C3 H3 . . 120.5 ?
C3 C2 C1 . . 118.7(3) ?
C3 C2 H2 . . 120.6 ?
C1 C2 H2 . . 120.6 ?
C3 C4 C5 . . 119.1(3) ?
C3 C4 H4 . . 120.4 ?
C5 C4 H4 . . 120.4 ?
N1 C5 C4 . . 122.8(3) ?
N1 C5 H5 . . 118.6 ?
C4 C5 H5 . . 118.6 ?
C6 N2 N3 . . 104.9(2) ?
N2 C6 N5 . . 111.1(2) ?
N2 C6 C1 . . 128.0(2) ?
N5 C6 C1 . . 120.9(2) ?
N4 N3 N2 . . 109.4(2) ?
N3 N4 N5 . . 109.5(2) ?
N3 N4 Zn1 . 5_656 125.28(17) ?
N5 N4 Zn1 . 5_656 125.18(17) ?
O4 C7 O5 . . 128.3(3) ?
O4 C7 C8 . . 115.9(3) ?
O5 C7 C8 . . 115.8(3) ?
Zn1 O1 H1WA . . 128(3) ?
Zn1 O1 H1WB . . 127(3) ?
H1WA O1 H1WB . . 105(4) ?
Zn1 O2 H2WA . . 121(3) ?
Zn1 O2 H2WB . . 124(3) ?
H2WA O2 H2WB . . 112(4) ?
Zn1 O3 H3WA . . 126(3) ?
Zn1 O3 H3WB . . 123(3) ?
H3WA O3 H3WB . . 108(4) ?
F2 C8 F3' . . 118.4(11) ?
F3' C8 F2' . . 104.6(8) ?
F2 C8 F1' . . 90.5(13) ?
F3' C8 F1' . . 105.5(8) ?
F2' C8 F1' . . 106.5(9) ?
F2 C8 F1 . . 107.3(8) ?
F3' C8 F1 . . 88.9(9) ?
F2' C8 F1 . . 121.2(12) ?
F2 C8 F3 . . 106.3(8) ?
F2' C8 F3 . . 90.2(11) ?
F1' C8 F3 . . 120.8(10) ?
F1 C8 F3 . . 105.8(6) ?
F2 C8 C7 . . 113.5(8) ?
F3' C8 C7 . . 112.7(9) ?
F2' C8 C7 . . 112.8(8) ?
F1' C8 C7 . . 113.9(8) ?
F1 C8 C7 . . 113.4(6) ?
F3 C8 C7 . . 110.1(6) ?

loop_
_geom_bond_atom_site_label_1
_geom_bond_atom_site_label_2
_geom_bond_site_symmetry_2
_geom_bond_distance
_geom_bond_publ_flag
Zn1 O1 . 2.081(2) ?
Zn1 O2 . 2.088(2) ?
Zn1 O3 . 2.098(2) ?
Zn1 N4 5_656 2.113(2) ?
Zn1 N1 . 2.177(2) ?
Zn1 N5 . 2.179(2) ?
N1 C5 . 1.336(4) ?
N1 C1 . 1.347(3) ?
N5 C6 . 1.335(3) ?
N5 N4 . 1.337(3) ?
C1 C2 . 1.380(4) ?
C1 C6 . 1.459(4) ?
C3 C4 . 1.373(5) ?
C3 C2 . 1.379(4) ?
C3 H3 . 0.9300 ?
C2 H2 . 0.9300 ?
C4 C5 . 1.374(4) ?
C4 H4 . 0.9300 ?
C5 H5 . 0.9300 ?
N2 C6 . 1.332(4) ?
N2 N3 . 1.344(3) ?
N3 N4 . 1.307(3) ?
N4 Zn1 5_656 2.113(2) ?
O1W H1W . 0.809(18) ?
O4 C7 . 1.235(3) ?
O5 C7 . 1.239(4) ?
C7 C8 . 1.538(4) ?
O1 H1WA . 0.842(18) ?
O1 H1WB . 0.818(18) ?
O2 H2WA . 0.815(18) ?
O2 H2WB . 0.825(18) ?
O3 H3WA . 0.818(18) ?
O3 H3WB . 0.809(18) ?
C8 F2 . 1.294(8) ?
C8 F3' . 1.304(9) ?
C8 F2' . 1.306(9) ?
C8 F1' . 1.307(9) ?
C8 F1 . 1.308(7) ?
C8 F3 . 1.312(7) ?

loop_
_geom_hbond_atom_site_label_D
_geom_hbond_atom_site_label_H
_geom_hbond_atom_site_label_A
_geom_hbond_site_symmetry_A
_geom_hbond_distance_DH
_geom_hbond_distance_HA
_geom_hbond_distance_DA
_geom_hbond_angle_DHA
O3 H3WB O1W . 0.809(18) 2.03(2) 2.788(3) 156(4)
O1 H1WA O4 . 0.842(18) 1.965(19) 2.800(3) 171(4)
O3 H3WA O5 8_655 0.818(18) 1.956(19) 2.771(3) 174(4)
O2 H2WB N3 8_765 0.825(18) 2.08(2) 2.856(3) 156(4)
O2 H2WA O5 4_556 0.815(18) 1.956(19) 2.769(3) 175(4)
O1 H1WB N2 8_765 0.818(18) 2.02(2) 2.821(3) 165(4)
O1W H1W O4 3_655 0.809(18) 2.02(2) 2.791(3) 158(4)
